data_7153360
loop_
_publ_author_name
'Rao, Weidong'
'Chan, Philip Wai Hong'

_publ_section_title
;
 Unexpected iron(III) chloride-catalysed dimerisation of
 1,1,3-trisubstituted-prop-2-yn-1-ols as an expedient route to highly
 conjugated indenes.
;
_journal_issue 17
_journal_name_full 'Organic &amp; biomolecular chemistry'
_journal_page_first 4016
_journal_page_last 4025
_journal_paper_doi 10.1039/c003522j
_journal_volume 8
_journal_year 2010
_chemical_formula_moiety 'C34 H28 S2'
_chemical_formula_sum 'C34 H28 S2'
_chemical_formula_weight 500.68
_chemical_name_systematic
;

?

;
_space_group_IT_number 14
_symmetry_cell_setting monoclinic
_symmetry_space_group_name_Hall '-P 2ybc'
_symmetry_space_group_name_H-M 'P 1 21/c 1'
_atom_sites_solution_hydrogens geom
_atom_sites_solution_primary direct
_atom_sites_solution_secondary difmap
_audit_creation_method SHELXL-97
_cell_angle_alpha 90.00
_cell_angle_beta 108.298(2)
_cell_angle_gamma 90.00
_cell_formula_units_Z 4
_cell_length_a 12.3446(6)
_cell_length_b 20.3765(10)
_cell_length_c 10.9971(6)
_cell_measurement_reflns_used 6262
_cell_measurement_temperature 173(2)
_cell_measurement_theta_max 28.72
_cell_measurement_theta_min 2.39
_cell_volume 2626.3(2)
_computing_cell_refinement 'Bruker SMART'
_computing_data_collection 'Bruker SMART'
_computing_data_reduction 'Bruker SAINT'
_computing_molecular_graphics 'Bruker SHELXTL'
_computing_publication_material 'Bruker SHELXTL'
_computing_structure_refinement 'SHELXL-97 (Sheldrick, 1997)'
_computing_structure_solution 'SHELXS-97 (Sheldrick, 1990)'
_diffrn_ambient_temperature 173(2)
_diffrn_measured_fraction_theta_full 0.998
_diffrn_measured_fraction_theta_max 0.998
_diffrn_measurement_device_type 'CCD area detector'
_diffrn_measurement_method 'phi and omega scans'
_diffrn_radiation_monochromator graphite
_diffrn_radiation_source 'fine-focus sealed tube'
_diffrn_radiation_type MoK\a
_diffrn_radiation_wavelength 0.71073
_diffrn_reflns_av_R_equivalents 0.0532
_diffrn_reflns_av_sigmaI/netI 0.0329
_diffrn_reflns_limit_h_max 17
_diffrn_reflns_limit_h_min -17
_diffrn_reflns_limit_k_max 29
_diffrn_reflns_limit_k_min -29
_diffrn_reflns_limit_l_max 15
_diffrn_reflns_limit_l_min -15
_diffrn_reflns_number 73291
_diffrn_reflns_theta_full 30.80
_diffrn_reflns_theta_max 30.80
_diffrn_reflns_theta_min 1.74
_exptl_absorpt_coefficient_mu 0.224
_exptl_absorpt_correction_T_max 0.9481
_exptl_absorpt_correction_T_min 0.9358
_exptl_absorpt_correction_type multi-scan
_exptl_absorpt_process_details sadabs
_exptl_crystal_colour colourless
_exptl_crystal_density_diffrn 1.266
_exptl_crystal_density_method 'not measured'
_exptl_crystal_description block
_exptl_crystal_F_000 1056
_exptl_crystal_size_max 0.30
_exptl_crystal_size_mid 0.30
_exptl_crystal_size_min 0.24
_refine_diff_density_max 1.095
_refine_diff_density_min -0.833
_refine_diff_density_rms 0.105
_refine_ls_extinction_method none
_refine_ls_goodness_of_fit_ref 1.053
_refine_ls_hydrogen_treatment constr
_refine_ls_matrix_type full
_refine_ls_number_parameters 354
_refine_ls_number_reflns 8201
_refine_ls_number_restraints 18
_refine_ls_restrained_S_all 1.052
_refine_ls_R_factor_all 0.0940
_refine_ls_R_factor_gt 0.0629
_refine_ls_shift/su_max 0.002
_refine_ls_shift/su_mean 0.000
_refine_ls_structure_factor_coef Fsqd
_refine_ls_weighting_details 'calc w=1/[\s^2^(Fo^2^)+(0.1289P)^2^+1.4322P] where P=(Fo^2^+2Fc^2^)/3'
_refine_ls_weighting_scheme calc
_refine_ls_wR_factor_gt 0.1917
_refine_ls_wR_factor_ref 0.2253
_reflns_number_gt 5776
_reflns_number_total 8201
_reflns_threshold_expression >2sigma(I)
_cod_data_source_file c003522j.txt
_cod_data_source_block chan26m
_cod_depositor_comments
;
The following automatic conversions were performed:

'_symmetry_cell_setting' value 'Monoclinic' changed to 'monoclinic'
according to /home/saulius/struct/CIF-dictionaries/cif_core.dic
dictionary named 'cif_core.dic' version 2.4.2 from 2011-04-26.

Automatic conversion script
Id: cif_fix_values 1891 2012-01-12 08:04:46Z andrius 
;
_cod_original_sg_symbol_H-M P2(1)/c
_cod_database_code 7153360

loop_
_symmetry_equiv_pos_as_xyz
'x, y, z'
'-x, y+1/2, -z+1/2'
'-x, -y, -z'
'x, -y-1/2, z-1/2'

loop_
_atom_site_label
_atom_site_type_symbol
_atom_site_fract_x
_atom_site_fract_y
_atom_site_fract_z
_atom_site_U_iso_or_equiv
_atom_site_adp_type
_atom_site_occupancy
_atom_site_symmetry_multiplicity
_atom_site_calc_flag
_atom_site_refinement_flags
_atom_site_disorder_assembly
_atom_site_disorder_group
C1 C 0.28615(16) 0.62720(9) 0.72777(17) 0.0246(4) Uani 1 1 d . . .
C2 C 0.3281(2) 0.68842(11) 0.7115(2) 0.0336(4) Uani 1 1 d . . .
H2 H 0.3216 0.7243 0.7640 0.040 Uiso 1 1 calc R . .
C3 C 0.3804(2) 0.69668(12) 0.6161(2) 0.0410(5) Uani 1 1 d . . .
H3 H 0.4097 0.7384 0.6041 0.049 Uiso 1 1 calc R . .
C4 C 0.3895(2) 0.64467(13) 0.5398(2) 0.0388(5) Uani 1 1 d . . .
H4 H 0.4236 0.6514 0.4745 0.047 Uiso 1 1 calc R . .
C5 C 0.34957(18) 0.58239(11) 0.55651(19) 0.0314(4) Uani 1 1 d . . .
H5 H 0.3571 0.5466 0.5045 0.038 Uiso 1 1 calc R . .
C6 C 0.29819(15) 0.57419(9) 0.65188(17) 0.0237(4) Uani 1 1 d . . .
C7 C 0.25220(15) 0.51525(9) 0.69434(17) 0.0214(3) Uani 1 1 d . . .
C8 C 0.25405(16) 0.45155(9) 0.64126(18) 0.0251(4) Uani 1 1 d . . .
C9 C 0.25821(16) 0.39727(10) 0.60048(19) 0.0266(4) Uani 1 1 d . . .
C10 C 0.26675(17) 0.33043(10) 0.56742(18) 0.0284(4) Uani 1 1 d . A .
C11 C 0.2276(3) 0.27811(12) 0.6265(2) 0.0451(6) Uani 1 1 d D . .
H11B H 0.1859 0.2802 0.6858 0.054 Uiso 0.338(5) 1 calc PR A 2
H11A H 0.1911 0.2864 0.6893 0.054 Uiso 0.662(5) 1 d PR A 1
C12 C 0.2417(7) 0.2176(4) 0.5922(7) 0.0523(16) Uani 0.662(5) 1 d PD A 1
H12 H 0.2186 0.1787 0.6248 0.063 Uiso 0.662(5) 1 calc PR A 1
C12A C 0.3418(8) 0.2463(5) 0.4655(9) 0.0387(19) Uani 0.338(5) 1 d PD A 2
H12A H 0.3846 0.2279 0.4156 0.046 Uiso 0.338(5) 1 calc PR A 2
C13 C 0.3176(2) 0.30807(13) 0.4790(2) 0.0435(6) Uani 1 1 d D . .
H13B H 0.3361 0.3395 0.4249 0.052 Uiso 0.338(5) 1 calc PR A 2
H13A H 0.3504 0.3346 0.4287 0.052 Uiso 0.662(5) 1 d PR A 1
C14 C 0.21292(14) 0.53051(8) 0.79346(16) 0.0192(3) Uani 1 1 d . . .
C15 C 0.15535(15) 0.48419(8) 0.85722(17) 0.0216(3) Uani 1 1 d . . .
C16 C 0.05929(16) 0.45328(9) 0.78908(18) 0.0239(4) Uani 1 1 d . . .
C17 C -0.01087(17) 0.45121(10) 0.6487(2) 0.0289(4) Uani 1 1 d . . .
H17A H 0.0352 0.4517 0.5895 0.035 Uiso 1 1 calc R . .
H17B H -0.0726 0.4843 0.6237 0.035 Uiso 1 1 calc R . .
C18 C -0.0513(2) 0.38188(11) 0.6735(2) 0.0378(5) Uani 1 1 d . . .
H18A H -0.1349 0.3756 0.6389 0.045 Uiso 1 1 calc R . .
H18B H -0.0102 0.3456 0.6470 0.045 Uiso 1 1 calc R . .
C19 C -0.00759(19) 0.39668(10) 0.8192(2) 0.0331(4) Uani 1 1 d . . .
H19A H -0.0681 0.4102 0.8553 0.040 Uiso 1 1 calc R . .
H19B H 0.0406 0.3615 0.8712 0.040 Uiso 1 1 calc R . .
C20 C 0.20762(16) 0.47088(9) 0.99596(18) 0.0233(3) Uani 1 1 d . . .
C21 C 0.32717(18) 0.46662(10) 1.05776(19) 0.0292(4) Uani 1 1 d . . .
H21 H 0.3825 0.4720 1.0149 0.035 Uiso 1 1 calc R . .
C22 C 0.35648(17) 0.45261(9) 1.1991(2) 0.0342(5) Uani 1 1 d . . .
H22 H 0.4310 0.4472 1.2579 0.041 Uiso 1 1 calc R . .
C23 C 0.14816(19) 0.46085(10) 1.0818(2) 0.0309(4) Uani 1 1 d . . .
H23 H 0.0673 0.4609 1.0590 0.037 Uiso 1 1 calc R . .
C24 C 0.22824(15) 0.60460(8) 0.82420(16) 0.0202(3) Uani 1 1 d . . .
C25 C 0.10752(16) 0.63389(9) 0.79895(18) 0.0255(4) Uani 1 1 d . B .
H25 H 0.0672 0.6095 0.8510 0.031 Uiso 1 1 calc R . .
C26 C 0.0284(2) 0.63894(11) 0.6590(2) 0.0368(5) Uani 1 1 d . . .
H26A H -0.0281 0.6030 0.6328 0.044 Uiso 0.54(2) 1 calc PR B 1
H26B H 0.0693 0.6455 0.5956 0.044 Uiso 0.54(2) 1 calc PR B 1
H26C H 0.0687 0.6344 0.5946 0.044 Uiso 0.46(2) 1 d PR B 2
H26D H -0.0387 0.6095 0.6391 0.044 Uiso 0.46(2) 1 d PR B 2
C27 C -0.0199(8) 0.7038(4) 0.6993(10) 0.048(2) Uani 0.54(2) 1 d PU B 1
H27A H -0.0306 0.7399 0.6364 0.057 Uiso 0.54(2) 1 calc PR B 1
H27B H -0.0891 0.6973 0.7251 0.057 Uiso 0.54(2) 1 calc PR B 1
C27A C 0.0256(14) 0.7131(4) 0.6724(9) 0.054(3) Uani 0.46(2) 1 d PU B 2
H27C H -0.0523 0.7310 0.6557 0.064 Uiso 0.46(2) 1 calc PR B 2
H27D H 0.0665 0.7368 0.6214 0.064 Uiso 0.46(2) 1 calc PR B 2
C28 C 0.0929(2) 0.70866(10) 0.8141(2) 0.0357(5) Uani 1 1 d . . .
H28A H 0.1528 0.7358 0.7965 0.043 Uiso 0.54(2) 1 calc PR B 1
H28B H 0.0815 0.7213 0.8962 0.043 Uiso 0.54(2) 1 calc PR B 1
H28C H 0.0639 0.7202 0.8857 0.043 Uiso 0.46(2) 1 d PR B 2
H28D H 0.1616 0.7347 0.8179 0.043 Uiso 0.46(2) 1 d PR B 2
C29 C 0.30449(15) 0.61644(8) 0.96216(16) 0.0204(3) Uani 1 1 d . . .
C30 C 0.42280(16) 0.61220(10) 0.99334(18) 0.0266(4) Uani 1 1 d . . .
H30 H 0.4562 0.6061 0.9272 0.032 Uiso 1 1 calc R . .
C31 C 0.49263(17) 0.61672(11) 1.1196(2) 0.0322(4) Uani 1 1 d . . .
H31 H 0.5730 0.6130 1.1392 0.039 Uiso 1 1 calc R . .
C32 C 0.44550(19) 0.62656(12) 1.2170(2) 0.0346(5) Uani 1 1 d . . .
H32 H 0.4932 0.6291 1.3035 0.041 Uiso 1 1 calc R . .
C33 C 0.32862(18) 0.63263(11) 1.18743(19) 0.0323(4) Uani 1 1 d . . .
H33 H 0.2959 0.6400 1.2538 0.039 Uiso 1 1 calc R . .
C34 C 0.25856(16) 0.62802(9) 1.06100(18) 0.0254(4) Uani 1 1 d . . .
H34 H 0.1784 0.6328 1.0417 0.030 Uiso 1 1 calc R . .
S1 S 0.31009(14) 0.22193(7) 0.47669(14) 0.0518(6) Uani 0.662(5) 1 d PD A 1
S1A S 0.2749(4) 0.20729(16) 0.5633(4) 0.0661(17) Uani 0.338(5) 1 d PD A 2
S2 S 0.23693(7) 0.44847(3) 1.23272(6) 0.0494(2) Uani 1 1 d . . .

loop_
_atom_site_aniso_label
_atom_site_aniso_U_11
_atom_site_aniso_U_22
_atom_site_aniso_U_33
_atom_site_aniso_U_23
_atom_site_aniso_U_13
_atom_site_aniso_U_12
C1 0.0300(9) 0.0242(9) 0.0197(8) 0.0007(6) 0.0078(7) -0.0031(7)
C2 0.0485(12) 0.0270(9) 0.0274(9) -0.0004(8) 0.0150(9) -0.0105(9)
C3 0.0537(14) 0.0397(12) 0.0326(11) 0.0036(9) 0.0177(10) -0.0184(10)
C4 0.0424(12) 0.0528(14) 0.0252(9) 0.0017(9) 0.0165(9) -0.0135(10)
C5 0.0314(10) 0.0431(12) 0.0215(8) -0.0044(8) 0.0107(7) -0.0066(8)
C6 0.0241(8) 0.0280(9) 0.0186(7) -0.0012(6) 0.0060(6) -0.0024(6)
C7 0.0217(8) 0.0208(8) 0.0208(7) -0.0023(6) 0.0055(6) -0.0001(6)
C8 0.0248(8) 0.0266(9) 0.0242(8) -0.0046(7) 0.0080(7) 0.0003(7)
C9 0.0251(8) 0.0271(9) 0.0265(8) -0.0044(7) 0.0066(7) 0.0008(7)
C10 0.0320(9) 0.0248(9) 0.0251(8) -0.0050(7) 0.0040(7) 0.0057(7)
C11 0.0625(16) 0.0313(11) 0.0371(12) 0.0036(9) 0.0094(11) 0.0011(10)
C12 0.079(4) 0.033(3) 0.043(3) 0.004(2) 0.016(3) 0.006(3)
C12A 0.042(4) 0.029(4) 0.040(4) -0.006(4) 0.005(3) -0.001(3)
C13 0.0528(14) 0.0386(12) 0.0374(12) -0.0094(9) 0.0119(10) 0.0172(10)
C14 0.0203(7) 0.0181(7) 0.0183(7) -0.0001(6) 0.0049(6) 0.0005(6)
C15 0.0258(8) 0.0175(7) 0.0232(8) 0.0008(6) 0.0103(7) 0.0020(6)
C16 0.0273(9) 0.0197(8) 0.0263(8) 0.0001(6) 0.0107(7) -0.0016(6)
C17 0.0274(9) 0.0275(9) 0.0292(9) -0.0008(7) 0.0053(7) -0.0028(7)
C18 0.0363(11) 0.0324(11) 0.0404(12) -0.0020(9) 0.0060(9) -0.0120(8)
C19 0.0346(10) 0.0275(10) 0.0391(11) 0.0017(8) 0.0144(9) -0.0079(8)
C20 0.0311(9) 0.0169(7) 0.0238(8) 0.0010(6) 0.0113(7) 0.0029(6)
C21 0.0330(10) 0.0254(9) 0.0280(9) 0.0010(7) 0.0078(8) 0.0038(7)
C22 0.0254(9) 0.0163(8) 0.0499(12) -0.0050(8) -0.0041(8) 0.0051(6)
C23 0.0372(10) 0.0296(10) 0.0287(9) 0.0041(8) 0.0145(8) 0.0044(8)
C24 0.0252(8) 0.0171(7) 0.0193(7) -0.0007(6) 0.0083(6) -0.0005(6)
C25 0.0281(9) 0.0199(8) 0.0265(8) -0.0033(7) 0.0057(7) 0.0033(6)
C26 0.0366(11) 0.0325(11) 0.0322(10) -0.0040(8) -0.0022(8) 0.0066(8)
C27 0.046(4) 0.029(3) 0.055(4) -0.005(2) -0.004(3) 0.013(3)
C27A 0.065(7) 0.031(3) 0.049(4) 0.008(3) -0.006(4) 0.010(3)
C28 0.0402(11) 0.0219(9) 0.0410(11) -0.0047(8) 0.0069(9) 0.0073(8)
C29 0.0247(8) 0.0181(7) 0.0188(7) -0.0016(6) 0.0075(6) -0.0010(6)
C30 0.0258(9) 0.0330(10) 0.0231(8) -0.0007(7) 0.0106(7) -0.0010(7)
C31 0.0239(9) 0.0425(12) 0.0284(9) 0.0012(8) 0.0054(7) -0.0029(8)
C32 0.0347(11) 0.0444(12) 0.0218(9) -0.0027(8) 0.0049(8) -0.0070(9)
C33 0.0352(11) 0.0423(12) 0.0216(8) -0.0050(8) 0.0122(8) -0.0024(8)
C34 0.0260(9) 0.0281(9) 0.0244(8) -0.0024(7) 0.0113(7) -0.0021(7)
S1 0.0684(10) 0.0327(8) 0.0505(8) -0.0118(7) 0.0134(7) 0.0187(6)
S1A 0.086(3) 0.0242(11) 0.068(3) -0.0003(13) -0.004(2) 0.0039(13)
S2 0.0720(5) 0.0452(4) 0.0336(3) 0.0078(3) 0.0204(3) 0.0085(3)

loop_
_atom_type_symbol
_atom_type_description
_atom_type_scat_dispersion_real
_atom_type_scat_dispersion_imag
_atom_type_scat_source
C C 0.0033 0.0016 'International Tables Vol C Tables 4.2.6.8 and 6.1.1.4'
H H 0.0000 0.0000 'International Tables Vol C Tables 4.2.6.8 and 6.1.1.4'
S S 0.1246 0.1234 'International Tables Vol C Tables 4.2.6.8 and 6.1.1.4'

loop_
_geom_angle_atom_site_label_1
_geom_angle_atom_site_label_2
_geom_angle_atom_site_label_3
_geom_angle
C2 C1 C6 120.27(18)
C2 C1 C24 129.70(18)
C6 C1 C24 109.99(16)
C1 C2 C3 118.9(2)
C4 C3 C2 120.5(2)
C3 C4 C5 121.32(19)
C4 C5 C6 118.1(2)
C5 C6 C1 120.90(18)
C5 C6 C7 130.56(18)
C1 C6 C7 108.53(15)
C14 C7 C8 126.24(17)
C14 C7 C6 109.82(15)
C8 C7 C6 123.89(16)
C9 C8 C7 177.8(2)
C8 C9 C10 173.2(2)
C13 C10 C11 111.7(2)
C13 C10 C9 125.4(2)
C11 C10 C9 122.8(2)
C12 C11 C10 118.7(4)
C12 C11 S1A 16.0(4)
C10 C11 S1A 103.4(2)
C11 C12 S1 107.6(5)
C13 C12A S1A 101.5(6)
C12A C13 C10 124.3(5)
C12A C13 S1 18.9(4)
C10 C13 S1 107.7(2)
C7 C14 C15 125.27(16)
C7 C14 C24 110.39(15)
C15 C14 C24 124.19(14)
C16 C15 C20 120.71(16)
C16 C15 C14 120.29(16)
C20 C15 C14 118.97(15)
C15 C16 C19 132.94(18)
C15 C16 C17 134.68(17)
C19 C16 C17 91.44(15)
C16 C17 C18 87.63(15)
C19 C18 C17 88.73(15)
C16 C19 C18 87.66(16)
C23 C20 C21 111.06(18)
C23 C20 C15 125.26(18)
C21 C20 C15 123.68(17)
C20 C21 C22 112.44(18)
C21 C22 S2 107.56(14)
C20 C23 S2 111.85(16)
C1 C24 C29 111.38(14)
C1 C24 C14 101.24(14)
C29 C24 C14 111.42(14)
C1 C24 C25 113.21(15)
C29 C24 C25 111.99(14)
C14 C24 C25 107.02(14)
C26 C25 C24 118.43(16)
C26 C25 C28 89.04(15)
C24 C25 C28 119.89(17)
C27A C26 C25 89.8(3)
C27A C26 C27 27.6(4)
C25 C26 C27 87.3(3)
C28 C27 C26 87.7(4)
C26 C27A C28 91.0(4)
C27A C28 C25 89.6(3)
C27A C28 C27 27.6(4)
C25 C28 C27 87.4(3)
C30 C29 C34 118.00(16)
C30 C29 C24 120.27(15)
C34 C29 C24 121.63(16)
C31 C30 C29 121.02(17)
C32 C31 C30 120.23(19)
C33 C32 C31 119.51(19)
C32 C33 C34 120.32(18)
C33 C34 C29 120.87(17)
C12 S1 C13 94.3(3)
C12A S1A C11 98.5(4)
C22 S2 C23 97.05(11)

loop_
_geom_bond_atom_site_label_1
_geom_bond_atom_site_label_2
_geom_bond_distance
C1 C2 1.384(3)
C1 C6 1.401(3)
C1 C24 1.525(2)
C2 C3 1.403(3)
C3 C4 1.378(4)
C4 C5 1.394(3)
C5 C6 1.396(3)
C6 C7 1.466(3)
C7 C14 1.361(2)
C7 C8 1.426(2)
C8 C9 1.201(3)
C9 C10 1.422(3)
C10 C13 1.389(3)
C10 C11 1.411(3)
C11 C12 1.316(7)
C11 S1A 1.778(4)
C12 S1 1.734(6)
C12A C13 1.312(10)
C12A S1A 1.741(9)
C13 S1 1.757(3)
C14 C15 1.483(2)
C14 C24 1.546(2)
C15 C16 1.344(3)
C15 C20 1.483(2)
C16 C19 1.514(3)
C16 C17 1.515(3)
C17 C18 1.551(3)
C18 C19 1.551(3)
C20 C23 1.381(3)
C20 C21 1.420(3)
C21 C22 1.508(3)
C22 S2 1.632(3)
C23 S2 1.696(2)
C24 C29 1.533(2)
C24 C25 1.547(3)
C25 C26 1.545(3)
C25 C28 1.549(3)
C26 C27A 1.520(8)
C26 C27 1.570(7)
C27 C28 1.562(7)
C27A C28 1.521(8)
C29 C30 1.394(3)
C29 C34 1.395(2)
C30 C31 1.388(3)
C31 C32 1.384(3)
C32 C33 1.381(3)
C33 C34 1.391(3)
